data_7031938
loop_
_publ_author_name
'de Aguiar, Sara R. M. M.'
'Oztopcu, Ozg\"ur'
'St\"oger, Berthold'
'Mereiter, Kurt'
'Veiros, Luis F.'
'Pittenauer, Ernst'
'Allmaier, G\"unter'
'Kirchner, Karl'

_publ_section_title
;
 Synthesis and reactivity of coordinatively unsaturated halocarbonyl
 molybdenum PNP pincer complexes.
;
_journal_issue 39
_journal_name_full 'Dalton transactions (Cambridge, England : 2003)'
_journal_page_first 14669
_journal_page_last 14679
_journal_paper_doi 10.1039/c4dt01932f
_journal_volume 43
_journal_year 2014
_chemical_formula_moiety 'C20 H37 Cl2 Mo N3 O P2'
_chemical_formula_sum 'C20 H37 Cl2 Mo N3 O P2'
_chemical_formula_weight 564.31
_chemical_name_common '5-1701 [Mo(PNP^Me^-iPr)(CO)Cl2]'
_chemical_name_systematic
; 
5-1701 [Mo(PNP^Me^-iPr)(CO)Cl2], 
Diiodo-carbonyl-[N,N'-bis(diisopropylphosphino)-N,N'-dimethyl-2,6-
diaminopyridine-\kP,N^1^,P']-molybdenum(iv)
;
_space_group_IT_number 14
_symmetry_cell_setting monoclinic
_symmetry_space_group_name_Hall '-P 2yn'
_symmetry_space_group_name_H-M 'P 1 21/n 1'
_atom_sites_solution_hydrogens geom
_atom_sites_solution_primary direct
_atom_sites_solution_secondary difmap
_audit_creation_method SHELXL-97
_cell_angle_alpha 90.00
_cell_angle_beta 106.401(1)
_cell_angle_gamma 90.00
_cell_formula_units_Z 4
_cell_length_a 15.2750(3)
_cell_length_b 11.3110(2)
_cell_length_c 15.3045(3)
_cell_measurement_reflns_used 9970
_cell_measurement_temperature 100(2)
_cell_measurement_theta_max 30.10
_cell_measurement_theta_min 2.27
_cell_volume 2536.65(8)
_computing_cell_refinement 'Bruker SAINT'
_computing_data_collection 'Bruker APEX2'
_computing_data_reduction 'Bruker SAINT'
_computing_molecular_graphics 'Bruker SHELXTL'
_computing_publication_material 'Bruker SHELXTL'
_computing_structure_refinement 'SHELXL-97 (Sheldrick, 2008)'
_computing_structure_solution 'SHELXS-97 (Sheldrick, 2008)'
_diffrn_ambient_temperature 100(2)
_diffrn_measured_fraction_theta_full 0.998
_diffrn_measured_fraction_theta_max 0.998
_diffrn_measurement_device_type 'Bruker APEX-II CCD'
_diffrn_measurement_method '\f and \w scans'
_diffrn_radiation_monochromator graphite
_diffrn_radiation_source 'fine-focus sealed tube'
_diffrn_radiation_type MoK\a
_diffrn_radiation_wavelength 0.71073
_diffrn_reflns_av_R_equivalents 0.0182
_diffrn_reflns_av_sigmaI/netI 0.0115
_diffrn_reflns_limit_h_max 21
_diffrn_reflns_limit_h_min -21
_diffrn_reflns_limit_k_max 15
_diffrn_reflns_limit_k_min -15
_diffrn_reflns_limit_l_max 21
_diffrn_reflns_limit_l_min -21
_diffrn_reflns_number 39490
_diffrn_reflns_theta_full 30.00
_diffrn_reflns_theta_max 30.00
_diffrn_reflns_theta_min 2.22
_exptl_absorpt_coefficient_mu 0.871
_exptl_absorpt_correction_T_max 0.75
_exptl_absorpt_correction_T_min 0.70
_exptl_absorpt_correction_type multi-scan
_exptl_absorpt_process_details 'SADABS (Bruker, 2008)'
_exptl_crystal_colour green
_exptl_crystal_density_diffrn 1.478
_exptl_crystal_density_method 'not measured'
_exptl_crystal_description block
_exptl_crystal_F_000 1168
_exptl_crystal_size_max 0.48
_exptl_crystal_size_mid 0.44
_exptl_crystal_size_min 0.25
_refine_diff_density_max 0.842
_refine_diff_density_min -0.356
_refine_diff_density_rms 0.054
_refine_ls_extinction_method none
_refine_ls_goodness_of_fit_ref 1.056
_refine_ls_hydrogen_treatment constr
_refine_ls_matrix_type full
_refine_ls_number_parameters 272
_refine_ls_number_reflns 7384
_refine_ls_number_restraints 0
_refine_ls_restrained_S_all 1.056
_refine_ls_R_factor_all 0.0178
_refine_ls_R_factor_gt 0.0169
_refine_ls_shift/su_max 0.002
_refine_ls_shift/su_mean 0.000
_refine_ls_structure_factor_coef Fsqd
_refine_ls_weighting_details 'calc w=1/[\s^2^(Fo^2^)+(0.0217P)^2^+1.2475P] where P=(Fo^2^+2Fc^2^)/3'
_refine_ls_weighting_scheme calc
_refine_ls_wR_factor_gt 0.0447
_refine_ls_wR_factor_ref 0.0453
_reflns_number_gt 7091
_reflns_number_total 7384
_reflns_threshold_expression >2sigma(I)
_cod_data_source_file c4dt01932f2.cif
_cod_data_source_block 5-1701
_cod_depositor_comments
;
The following automatic conversions were performed:

'_symmetry_cell_setting' value 'Monoclinic' changed to 'monoclinic'
according to
/usr/data/users/saulius/crontab/automatic-downloads/rss-feeds/RSC/lib/dictionaries/cif_core.dic
dictionary named 'cif_core.dic' version 2.4.2 from 2011-04-26.

Automatic conversion script
Id: cif_fix_values 2281 2013-09-26 08:29:07Z andrius 

 Adding full bibliography for 7031936--7031940.cif.
;
_cod_original_sg_symbol_H-M 'P2(1)/n  '
_cod_database_code 7031938

loop_
_symmetry_equiv_pos_as_xyz
'x, y, z'
'-x+1/2, y+1/2, -z+1/2'
'-x, -y, -z'
'x-1/2, -y-1/2, z-1/2'

loop_
_atom_site_label
_atom_site_type_symbol
_atom_site_fract_x
_atom_site_fract_y
_atom_site_fract_z
_atom_site_U_iso_or_equiv
_atom_site_adp_type
_atom_site_occupancy
_atom_site_symmetry_multiplicity
_atom_site_calc_flag
_atom_site_refinement_flags
Mo1 Mo 0.217098(5) 0.673859(7) 0.447416(5) 0.00902(3) Uani 1 1 d .
Cl1 Cl 0.138985(17) 0.81839(2) 0.337687(17) 0.01785(5) Uani 1 1 d .
Cl2 Cl 0.355205(16) 0.75116(2) 0.412226(18) 0.01805(5) Uani 1 1 d .
P1 P 0.203479(16) 0.47645(2) 0.391680(16) 0.01012(5) Uani 1 1 d .
P2 P 0.224944(17) 0.73945(2) 0.595678(16) 0.01113(5) Uani 1 1 d .
O1 O 0.01858(5) 0.62444(7) 0.44872(5) 0.01908(15) Uani 1 1 d .
N1 N 0.32731(5) 0.56426(7) 0.54395(5) 0.01041(14) Uani 1 1 d .
N2 N 0.31301(5) 0.42584(7) 0.42836(6) 0.01213(14) Uani 1 1 d .
N3 N 0.33056(6) 0.69758(8) 0.66094(6) 0.01323(15) Uani 1 1 d .
C1 C 0.36288(6) 0.46805(8) 0.51249(6) 0.01148(16) Uani 1 1 d .
C2 C 0.44352(7) 0.41340(9) 0.56190(7) 0.01529(18) Uani 1 1 d .
H2 H 0.4678 0.3480 0.5374 0.018 Uiso 1 1 calc R
C3 C 0.48705(7) 0.45702(9) 0.64732(7) 0.01705(19) Uani 1 1 d .
H3 H 0.5425 0.4219 0.6820 0.020 Uiso 1 1 calc R
C4 C 0.45078(7) 0.55133(9) 0.68296(7) 0.01585(18) Uani 1 1 d .
H4 H 0.4797 0.5801 0.7424 0.019 Uiso 1 1 calc R
C5 C 0.37062(6) 0.60313(8) 0.62934(6) 0.01181(16) Uani 1 1 d .
C6 C 0.17397(7) 0.47287(9) 0.26685(6) 0.01438(17) Uani 1 1 d .
H6 H 0.1783 0.3891 0.2477 0.017 Uiso 1 1 calc R
C7 C 0.07512(8) 0.51423(12) 0.22603(7) 0.0233(2) Uani 1 1 d .
H7A H 0.0705 0.5985 0.2389 0.035 Uiso 1 1 calc R
H7B H 0.0347 0.4690 0.2532 0.035 Uiso 1 1 calc R
H7C H 0.0571 0.5016 0.1600 0.035 Uiso 1 1 calc R
C8 C 0.23975(8) 0.54682(10) 0.23075(7) 0.01795(19) Uani 1 1 d .
H8A H 0.2225 0.5417 0.1641 0.027 Uiso 1 1 calc R
H8B H 0.3020 0.5168 0.2558 0.027 Uiso 1 1 calc R
H8C H 0.2370 0.6294 0.2491 0.027 Uiso 1 1 calc R
C9 C 0.13257(7) 0.36039(9) 0.42345(7) 0.01420(17) Uani 1 1 d .
H9 H 0.0737 0.3980 0.4248 0.017 Uiso 1 1 calc R
C10 C 0.18033(8) 0.31735(9) 0.52023(7) 0.01799(19) Uani 1 1 d .
H10A H 0.1372 0.2719 0.5436 0.027 Uiso 1 1 calc R
H10B H 0.2021 0.3856 0.5599 0.027 Uiso 1 1 calc R
H10C H 0.2322 0.2671 0.5191 0.027 Uiso 1 1 calc R
C11 C 0.10922(8) 0.25409(10) 0.35868(8) 0.0219(2) Uani 1 1 d .
H11A H 0.1656 0.2146 0.3564 0.033 Uiso 1 1 calc R
H11B H 0.0760 0.2814 0.2975 0.033 Uiso 1 1 calc R
H11C H 0.0711 0.1984 0.3807 0.033 Uiso 1 1 calc R
C12 C 0.22519(8) 0.90257(9) 0.60257(7) 0.0187(2) Uani 1 1 d .
H12 H 0.2399 0.9241 0.6685 0.022 Uiso 1 1 calc R
C13 C 0.12972(9) 0.95191(11) 0.55559(9) 0.0272(2) Uani 1 1 d .
H13A H 0.1312 1.0384 0.5591 0.041 Uiso 1 1 calc R
H13B H 0.0860 0.9214 0.5861 0.041 Uiso 1 1 calc R
H13C H 0.1112 0.9274 0.4916 0.041 Uiso 1 1 calc R
C14 C 0.29852(10) 0.95852(11) 0.56532(9) 0.0270(2) Uani 1 1 d .
H14A H 0.2823 0.9474 0.4992 0.040 Uiso 1 1 calc R
H14B H 0.3575 0.9208 0.5936 0.040 Uiso 1 1 calc R
H14C H 0.3028 1.0432 0.5793 0.040 Uiso 1 1 calc R
C15 C 0.14357(7) 0.69529(9) 0.65901(7) 0.01485(17) Uani 1 1 d .
H15 H 0.0811 0.7148 0.6195 0.018 Uiso 1 1 calc R
C16 C 0.14731(8) 0.56126(10) 0.67165(8) 0.0195(2) Uani 1 1 d .
H16A H 0.2103 0.5370 0.7015 0.029 Uiso 1 1 calc R
H16B H 0.1260 0.5227 0.6121 0.029 Uiso 1 1 calc R
H16C H 0.1081 0.5381 0.7096 0.029 Uiso 1 1 calc R
C17 C 0.15458(9) 0.75743(12) 0.75057(8) 0.0251(2) Uani 1 1 d .
H17A H 0.1053 0.7327 0.7760 0.038 Uiso 1 1 calc R
H17B H 0.1519 0.8432 0.7414 0.038 Uiso 1 1 calc R
H17C H 0.2136 0.7360 0.7929 0.038 Uiso 1 1 calc R
C18 C 0.34620(7) 0.32081(9) 0.39153(7) 0.01666(19) Uani 1 1 d .
H18A H 0.4089 0.3345 0.3892 0.025 Uiso 1 1 calc R
H18B H 0.3069 0.3050 0.3300 0.025 Uiso 1 1 calc R
H18C H 0.3450 0.2527 0.4308 0.025 Uiso 1 1 calc R
C19 C 0.37712(8) 0.74520(10) 0.75121(7) 0.0199(2) Uani 1 1 d .
H19A H 0.3787 0.6849 0.7976 0.030 Uiso 1 1 calc R
H19B H 0.3441 0.8149 0.7632 0.030 Uiso 1 1 calc R
H19C H 0.4396 0.7677 0.7532 0.030 Uiso 1 1 calc R
C20 C 0.09492(7) 0.63930(9) 0.45060(6) 0.01288(16) Uani 1 1 d .

loop_
_atom_site_aniso_label
_atom_site_aniso_U_11
_atom_site_aniso_U_22
_atom_site_aniso_U_33
_atom_site_aniso_U_23
_atom_site_aniso_U_13
_atom_site_aniso_U_12
Mo1 0.00905(4) 0.00942(4) 0.00828(4) 0.00060(2) 0.00194(3) 0.00096(2)
Cl1 0.01576(11) 0.01983(11) 0.01673(11) 0.00818(8) 0.00257(8) 0.00465(8)
Cl2 0.01323(10) 0.01867(11) 0.02373(12) 0.00791(9) 0.00761(9) 0.00149(8)
P1 0.01011(10) 0.01108(10) 0.00929(10) -0.00070(8) 0.00293(8) 0.00050(8)
P2 0.01263(11) 0.01024(10) 0.01003(10) -0.00084(8) 0.00240(8) 0.00036(8)
O1 0.0127(3) 0.0239(4) 0.0211(4) -0.0025(3) 0.0055(3) -0.0009(3)
N1 0.0099(3) 0.0106(3) 0.0102(3) 0.0010(3) 0.0020(3) 0.0000(3)
N2 0.0114(3) 0.0119(3) 0.0130(3) -0.0014(3) 0.0033(3) 0.0024(3)
N3 0.0125(4) 0.0151(4) 0.0101(3) -0.0025(3) -0.0001(3) -0.0012(3)
C1 0.0106(4) 0.0114(4) 0.0128(4) 0.0015(3) 0.0040(3) 0.0001(3)
C2 0.0113(4) 0.0153(4) 0.0190(5) 0.0028(4) 0.0040(3) 0.0028(3)
C3 0.0103(4) 0.0193(5) 0.0196(5) 0.0046(4) 0.0009(3) 0.0012(3)
C4 0.0115(4) 0.0190(5) 0.0142(4) 0.0016(3) -0.0009(3) -0.0014(4)
C5 0.0107(4) 0.0122(4) 0.0120(4) 0.0007(3) 0.0023(3) -0.0023(3)
C6 0.0156(4) 0.0174(4) 0.0098(4) -0.0020(3) 0.0031(3) 0.0009(3)
C7 0.0173(5) 0.0347(6) 0.0146(4) -0.0029(4) -0.0006(4) 0.0037(4)
C8 0.0236(5) 0.0179(5) 0.0142(4) 0.0021(4) 0.0085(4) 0.0018(4)
C9 0.0139(4) 0.0132(4) 0.0170(4) -0.0013(3) 0.0068(3) -0.0012(3)
C10 0.0220(5) 0.0153(4) 0.0189(5) 0.0032(4) 0.0094(4) 0.0011(4)
C11 0.0232(5) 0.0179(5) 0.0273(5) -0.0079(4) 0.0114(4) -0.0073(4)
C12 0.0275(5) 0.0112(4) 0.0165(5) -0.0025(3) 0.0047(4) 0.0006(4)
C13 0.0348(6) 0.0167(5) 0.0284(6) -0.0002(4) 0.0064(5) 0.0102(5)
C14 0.0377(7) 0.0150(5) 0.0294(6) -0.0017(4) 0.0113(5) -0.0074(5)
C15 0.0151(4) 0.0176(4) 0.0128(4) -0.0015(3) 0.0054(3) 0.0009(3)
C16 0.0213(5) 0.0186(5) 0.0205(5) 0.0041(4) 0.0093(4) -0.0009(4)
C17 0.0285(6) 0.0323(6) 0.0177(5) -0.0085(4) 0.0117(4) -0.0037(5)
C18 0.0181(5) 0.0139(4) 0.0198(5) -0.0030(3) 0.0083(4) 0.0035(3)
C19 0.0197(5) 0.0233(5) 0.0132(4) -0.0064(4) -0.0010(4) -0.0016(4)
C20 0.0140(4) 0.0130(4) 0.0109(4) -0.0015(3) 0.0023(3) 0.0011(3)

loop_
_atom_type_symbol
_atom_type_description
_atom_type_scat_dispersion_real
_atom_type_scat_dispersion_imag
_atom_type_scat_source
C C 0.0033 0.0016 'International Tables Vol C Tables 4.2.6.8 and 6.1.1.4'
H H 0.0000 0.0000 'International Tables Vol C Tables 4.2.6.8 and 6.1.1.4'
N N 0.0061 0.0033 'International Tables Vol C Tables 4.2.6.8 and 6.1.1.4'
O O 0.0106 0.0060 'International Tables Vol C Tables 4.2.6.8 and 6.1.1.4'
P P 0.1023 0.0942 'International Tables Vol C Tables 4.2.6.8 and 6.1.1.4'
Cl Cl 0.1484 0.1585 'International Tables Vol C Tables 4.2.6.8 and 6.1.1.4'
Mo Mo -1.6832 0.6857 'International Tables Vol C Tables 4.2.6.8 and 6.1.1.4'

loop_
_geom_angle_atom_site_label_1
_geom_angle_atom_site_label_2
_geom_angle_atom_site_label_3
_geom_angle
C20 Mo1 N1 114.82(4)
C20 Mo1 P2 79.94(3)
N1 Mo1 P2 73.65(2)
C20 Mo1 P1 80.26(3)
N1 Mo1 P1 72.20(2)
P2 Mo1 P1 128.029(9)
C20 Mo1 Cl1 82.07(3)
N1 Mo1 Cl1 163.04(2)
P2 Mo1 Cl1 109.783(9)
P1 Mo1 Cl1 114.318(9)
C20 Mo1 Cl2 165.87(3)
N1 Mo1 Cl2 79.27(2)
P2 Mo1 Cl2 106.435(9)
P1 Mo1 Cl2 104.289(9)
Cl1 Mo1 Cl2 83.882(9)
N2 P1 C6 105.36(4)
N2 P1 C9 105.52(4)
C6 P1 C9 105.53(5)
N2 P1 Mo1 102.63(3)
C6 P1 Mo1 111.40(3)
C9 P1 Mo1 124.73(3)
N3 P2 C15 106.42(5)
N3 P2 C12 104.90(5)
C15 P2 C12 103.34(5)
N3 P2 Mo1 104.99(3)
C15 P2 Mo1 124.11(3)
C12 P2 Mo1 111.58(3)
C5 N1 C1 117.58(8)
C5 N1 Mo1 121.27(6)
C1 N1 Mo1 120.16(6)
C1 N2 C18 118.59(8)
C1 N2 P1 114.94(6)
C18 N2 P1 123.99(7)
C5 N3 C19 117.90(8)
C5 N3 P2 116.59(6)
C19 N3 P2 125.19(7)
N1 C1 N2 115.77(8)
N1 C1 C2 122.77(9)
N2 C1 C2 121.46(9)
C3 C2 C1 118.09(9)
C3 C2 H2 121.0
C1 C2 H2 121.0
C2 C3 C4 120.66(9)
C2 C3 H3 119.7
C4 C3 H3 119.7
C3 C4 C5 118.32(9)
C3 C4 H4 120.8
C5 C4 H4 120.8
N1 C5 N3 116.23(8)
N1 C5 C4 122.48(9)
N3 C5 C4 121.29(9)
C8 C6 C7 111.00(9)
C8 C6 P1 111.82(7)
C7 C6 P1 109.95(7)
C8 C6 H6 108.0
C7 C6 H6 108.0
P1 C6 H6 108.0
C6 C7 H7A 109.5
C6 C7 H7B 109.5
H7A C7 H7B 109.5
C6 C7 H7C 109.5
H7A C7 H7C 109.5
H7B C7 H7C 109.5
C6 C8 H8A 109.5
C6 C8 H8B 109.5
H8A C8 H8B 109.5
C6 C8 H8C 109.5
H8A C8 H8C 109.5
H8B C8 H8C 109.5
C10 C9 C11 109.60(9)
C10 C9 P1 108.93(7)
C11 C9 P1 115.60(7)
C10 C9 H9 107.5
C11 C9 H9 107.5
P1 C9 H9 107.5
C9 C10 H10A 109.5
C9 C10 H10B 109.5
H10A C10 H10B 109.5
C9 C10 H10C 109.5
H10A C10 H10C 109.5
H10B C10 H10C 109.5
C9 C11 H11A 109.5
C9 C11 H11B 109.5
H11A C11 H11B 109.5
C9 C11 H11C 109.5
H11A C11 H11C 109.5
H11B C11 H11C 109.5
C14 C12 C13 111.91(10)
C14 C12 P2 112.43(8)
C13 C12 P2 110.45(8)
C14 C12 H12 107.2
C13 C12 H12 107.2
P2 C12 H12 107.2
C12 C13 H13A 109.5
C12 C13 H13B 109.5
H13A C13 H13B 109.5
C12 C13 H13C 109.5
H13A C13 H13C 109.5
H13B C13 H13C 109.5
C12 C14 H14A 109.5
C12 C14 H14B 109.5
H14A C14 H14B 109.5
C12 C14 H14C 109.5
H14A C14 H14C 109.5
H14B C14 H14C 109.5
C16 C15 C17 110.40(9)
C16 C15 P2 109.15(7)
C17 C15 P2 116.03(8)
C16 C15 H15 106.9
C17 C15 H15 106.9
P2 C15 H15 106.9
C15 C16 H16A 109.5
C15 C16 H16B 109.5
H16A C16 H16B 109.5
C15 C16 H16C 109.5
H16A C16 H16C 109.5
H16B C16 H16C 109.5
C15 C17 H17A 109.5
C15 C17 H17B 109.5
H17A C17 H17B 109.5
C15 C17 H17C 109.5
H17A C17 H17C 109.5
H17B C17 H17C 109.5
N2 C18 H18A 109.5
N2 C18 H18B 109.5
H18A C18 H18B 109.5
N2 C18 H18C 109.5
H18A C18 H18C 109.5
H18B C18 H18C 109.5
N3 C19 H19A 109.5
N3 C19 H19B 109.5
H19A C19 H19B 109.5
N3 C19 H19C 109.5
H19A C19 H19C 109.5
H19B C19 H19C 109.5
O1 C20 Mo1 175.56(9)

loop_
_geom_bond_atom_site_label_1
_geom_bond_atom_site_label_2
_geom_bond_distance
Mo1 C20 1.9208(10)
Mo1 N1 2.2691(8)
Mo1 P2 2.3579(3)
Mo1 P1 2.3783(3)
Mo1 Cl1 2.4052(2)
Mo1 Cl2 2.4792(3)
P1 N2 1.7064(8)
P1 C6 1.8353(10)
P1 C9 1.8521(10)
P2 N3 1.7072(9)
P2 C15 1.8478(10)
P2 C12 1.8480(11)
O1 C20 1.1704(12)
N1 C5 1.3604(12)
N1 C1 1.3635(12)
N2 C1 1.3827(12)
N2 C18 1.4655(12)
N3 C5 1.3844(13)
N3 C19 1.4662(13)
C1 C2 1.3948(13)
C2 C3 1.3797(15)
C2 H2 0.9500
C3 C4 1.3832(15)
C3 H3 0.9500
C4 C5 1.3959(13)
C4 H4 0.9500
C6 C8 1.5257(14)
C6 C7 1.5351(14)
C6 H6 1.0000
C7 H7A 0.9800
C7 H7B 0.9800
C7 H7C 0.9800
C8 H8A 0.9800
C8 H8B 0.9800
C8 H8C 0.9800
C9 C10 1.5339(15)
C9 C11 1.5350(14)
C9 H9 1.0000
C10 H10A 0.9800
C10 H10B 0.9800
C10 H10C 0.9800
C11 H11A 0.9800
C11 H11B 0.9800
C11 H11C 0.9800
C12 C14 1.5300(17)
C12 C13 1.5372(16)
C12 H12 1.0000
C13 H13A 0.9800
C13 H13B 0.9800
C13 H13C 0.9800
C14 H14A 0.9800
C14 H14B 0.9800
C14 H14C 0.9800
C15 C16 1.5273(15)
C15 C17 1.5339(15)
C15 H15 1.0000
C16 H16A 0.9800
C16 H16B 0.9800
C16 H16C 0.9800
C17 H17A 0.9800
C17 H17B 0.9800
C17 H17C 0.9800
C18 H18A 0.9800
C18 H18B 0.9800
C18 H18C 0.9800
C19 H19A 0.9800
C19 H19B 0.9800
C19 H19C 0.9800

loop_
_geom_torsion_atom_site_label_1
_geom_torsion_atom_site_label_2
_geom_torsion_atom_site_label_3
_geom_torsion_atom_site_label_4
_geom_torsion
C20 Mo1 P1 N2 -149.63(4)
N1 Mo1 P1 N2 -29.47(4)
P2 Mo1 P1 N2 -80.68(3)
Cl1 Mo1 P1 N2 133.73(3)
Cl2 Mo1 P1 N2 44.05(3)
C20 Mo1 P1 C6 98.07(5)
N1 Mo1 P1 C6 -141.76(4)
P2 Mo1 P1 C6 167.02(3)
Cl1 Mo1 P1 C6 21.44(4)
Cl2 Mo1 P1 C6 -68.24(4)
C20 Mo1 P1 C9 -30.36(5)
N1 Mo1 P1 C9 89.81(5)
P2 Mo1 P1 C9 38.59(4)
Cl1 Mo1 P1 C9 -106.99(4)
Cl2 Mo1 P1 C9 163.33(4)
C20 Mo1 P2 N3 140.91(4)
N1 Mo1 P2 N3 21.16(4)
P1 Mo1 P2 N3 71.82(3)
Cl1 Mo1 P2 N3 -141.37(3)
Cl2 Mo1 P2 N3 -52.05(3)
C20 Mo1 P2 C15 18.59(5)
N1 Mo1 P2 C15 -101.17(5)
P1 Mo1 P2 C15 -50.51(4)
Cl1 Mo1 P2 C15 96.31(4)
Cl2 Mo1 P2 C15 -174.38(4)
C20 Mo1 P2 C12 -105.99(5)
N1 Mo1 P2 C12 134.25(5)
P1 Mo1 P2 C12 -175.09(4)
Cl1 Mo1 P2 C12 -28.27(4)
Cl2 Mo1 P2 C12 61.04(4)
C20 Mo1 N1 C5 -92.66(8)
P2 Mo1 N1 C5 -22.30(6)
P1 Mo1 N1 C5 -162.52(7)
Cl1 Mo1 N1 C5 82.02(10)
Cl2 Mo1 N1 C5 88.53(7)
C20 Mo1 N1 C1 98.98(7)
P2 Mo1 N1 C1 169.34(7)
P1 Mo1 N1 C1 29.12(6)
Cl1 Mo1 N1 C1 -86.34(10)
Cl2 Mo1 N1 C1 -79.83(7)
C6 P1 N2 C1 152.28(7)
C9 P1 N2 C1 -96.35(7)
Mo1 P1 N2 C1 35.57(7)
C6 P1 N2 C18 -45.91(9)
C9 P1 N2 C18 65.47(9)
Mo1 P1 N2 C18 -162.61(7)
C15 P2 N3 C5 108.86(8)
C12 P2 N3 C5 -142.03(7)
Mo1 P2 N3 C5 -24.31(8)
C15 P2 N3 C19 -64.41(10)
C12 P2 N3 C19 44.70(10)
Mo1 P2 N3 C19 162.43(8)
C5 N1 C1 N2 175.20(8)
Mo1 N1 C1 N2 -16.02(11)
C5 N1 C1 C2 -3.71(13)
Mo1 N1 C1 C2 165.07(7)
C18 N2 C1 N1 -178.50(8)
P1 N2 C1 N1 -15.64(11)
C18 N2 C1 C2 0.43(14)
P1 N2 C1 C2 163.29(8)
N1 C1 C2 C3 2.06(15)
N2 C1 C2 C3 -176.79(9)
C1 C2 C3 C4 0.78(15)
C2 C3 C4 C5 -1.78(15)
C1 N1 C5 N3 -177.16(8)
Mo1 N1 C5 N3 14.19(11)
C1 N1 C5 C4 2.63(13)
Mo1 N1 C5 C4 -166.02(7)
C19 N3 C5 N1 -177.58(9)
P2 N3 C5 N1 8.65(11)
C19 N3 C5 C4 2.63(14)
P2 N3 C5 C4 -171.14(8)
C3 C4 C5 N1 0.04(15)
C3 C4 C5 N3 179.82(9)
N2 P1 C6 C8 -57.56(8)
C9 P1 C6 C8 -168.93(7)
Mo1 P1 C6 C8 53.00(8)
N2 P1 C6 C7 178.67(8)
C9 P1 C6 C7 67.30(8)
Mo1 P1 C6 C7 -70.77(8)
N2 P1 C9 C10 43.06(8)
C6 P1 C9 C10 154.32(7)
Mo1 P1 C9 C10 -74.88(7)
N2 P1 C9 C11 -80.83(8)
C6 P1 C9 C11 30.43(9)
Mo1 P1 C9 C11 161.23(6)
N3 P2 C12 C14 60.80(9)
C15 P2 C12 C14 172.13(8)
Mo1 P2 C12 C14 -52.34(9)
N3 P2 C12 C13 -173.41(8)
C15 P2 C12 C13 -62.08(9)
Mo1 P2 C12 C13 73.45(8)
N3 P2 C15 C16 -61.12(8)
C12 P2 C15 C16 -171.33(7)
Mo1 P2 C15 C16 60.56(8)
N3 P2 C15 C17 64.34(9)
C12 P2 C15 C17 -45.87(9)
Mo1 P2 C15 C17 -173.97(7)
